data_7707502
loop_
_publ_author_name
'Dehmel, Maximilian'
'K\"ohler, Angelina'
'G\"orls, Helmar'
'Kretschmer, Robert'

_publ_section_title
;
 Synthesis, characterization, and reactivity of group 13 hydride complexes
 based on amido-amine ligands.
;
_journal_issue 24
_journal_name_full 'Dalton transactions (Cambridge, England : 2003)'
_journal_page_first 8434
_journal_page_last 8445
_journal_paper_doi 10.1039/d1dt01454d
_journal_volume 50
_journal_year 2021
_chemical_formula_moiety 'C38 H62 Al2 N4 S2'
_chemical_formula_sum 'C38 H62 Al2 N4 S2'
_chemical_formula_weight 692.99
_space_group_crystal_system monoclinic
_space_group_IT_number 14
_space_group_name_Hall '-P 2yn'
_space_group_name_H-M_alt 'P 1 21/n 1'
_atom_sites_solution_hydrogens geom
_audit_creation_method SHELXL-2018/3
_audit_update_record
;
2021-04-21 deposited with the CCDC.	2021-05-20 downloaded from the CCDC.
;
_cell_angle_alpha 90
_cell_angle_beta 97.684(1)
_cell_angle_gamma 90
_cell_formula_units_Z 2
_cell_length_a 9.1324(1)
_cell_length_b 11.5558(1)
_cell_length_c 18.8226(2)
_cell_measurement_reflns_used 23280
_cell_measurement_temperature 123(2)
_cell_measurement_theta_max 74.285
_cell_measurement_theta_min 4.501
_cell_volume 1968.55(3)
_computing_cell_refinement 'CrysAlisPro 1.171.38.43 (Rigaku OD, 2015)'
_computing_data_collection 'CrysAlisPro 1.171.38.43 (Rigaku OD, 2015)'
_computing_data_reduction 'CrysAlisPro 1.171.38.43 (Rigaku OD, 2015)'
_computing_molecular_graphics SHELXTL/PC
_computing_publication_material 'SHELXL-2018/3 (Sheldrick, 2018)'
_computing_structure_refinement 'SHELXL-2018/3 (Sheldrick, 2018)'
_computing_structure_solution 'SHELXT 2014/5 (Sheldrick, 2014)'
_diffrn_ambient_temperature 123(2)
_diffrn_measured_fraction_theta_full 1.000
_diffrn_measured_fraction_theta_max 0.990
_diffrn_measurement_device_type 'Xcalibur, AtlasS2, Gemini ultra'
_diffrn_measurement_method '\w scans'
_diffrn_radiation_type CuK\a
_diffrn_radiation_wavelength 1.54184
_diffrn_reflns_av_R_equivalents 0.0310
_diffrn_reflns_av_unetI/netI 0.0179
_diffrn_reflns_Laue_measured_fraction_full 1.000
_diffrn_reflns_Laue_measured_fraction_max 0.990
_diffrn_reflns_limit_h_max 11
_diffrn_reflns_limit_h_min -11
_diffrn_reflns_limit_k_max 14
_diffrn_reflns_limit_k_min -14
_diffrn_reflns_limit_l_max 20
_diffrn_reflns_limit_l_min -23
_diffrn_reflns_number 23280
_diffrn_reflns_point_group_measured_fraction_full 1.000
_diffrn_reflns_point_group_measured_fraction_max 0.990
_diffrn_reflns_theta_full 67.684
_diffrn_reflns_theta_max 74.285
_diffrn_reflns_theta_min 4.501
_diffrn_source 'micro-focus sealed X-ray tube'
_exptl_absorpt_coefficient_mu 1.882
_exptl_absorpt_correction_T_max 0.961
_exptl_absorpt_correction_T_min 0.936
_exptl_absorpt_correction_type gaussian
_exptl_absorpt_process_details
; 
CrysAlisPro 1.171.38.43 (Rigaku Oxford Diffraction, 2015) 
Numerical absorption correction based on gaussian integration over 
   a multifaceted crystal model 
Empirical absorption correction using spherical harmonics, 
 implemented in SCALE3 ABSPACK scaling algorithm. 
;
_exptl_crystal_colour colourless
_exptl_crystal_density_diffrn 1.169
_exptl_crystal_density_method 'not measured'
_exptl_crystal_description prism
_exptl_crystal_F_000 752
_exptl_crystal_size_max 0.207
_exptl_crystal_size_mid 0.172
_exptl_crystal_size_min 0.124
_refine_diff_density_max 0.259
_refine_diff_density_min -0.189
_refine_diff_density_rms 0.037
_refine_ls_extinction_method none
_refine_ls_goodness_of_fit_ref 1.042
_refine_ls_hydrogen_treatment constr
_refine_ls_matrix_type full
_refine_ls_number_parameters 212
_refine_ls_number_reflns 3978
_refine_ls_number_restraints 0
_refine_ls_restrained_S_all 1.042
_refine_ls_R_factor_all 0.0305
_refine_ls_R_factor_gt 0.0285
_refine_ls_shift/su_max 0.001
_refine_ls_shift/su_mean 0.000
_refine_ls_structure_factor_coef Fsqd
_refine_ls_weighting_details 'w=1/[\s^2^(Fo^2^)+(0.0427P)^2^+0.5070P] where P=(Fo^2^+2Fc^2^)/3'
_refine_ls_weighting_scheme calc
_refine_ls_wR_factor_gt 0.0771
_refine_ls_wR_factor_ref 0.0790
_reflns_Friedel_coverage 0.000
_reflns_number_gt 3710
_reflns_number_total 3978
_reflns_threshold_expression 'I > 2\s(I)'
_cod_data_source_file d1dt01454d2.cif
_cod_data_source_block FO6948_4a
_cod_depositor_comments 'Adding full bibliography for 7707498--7707509.cif.'
_cod_original_cell_volume 1968.56(3)
_cod_original_sg_symbol_H-M 'P 21/n'
_cod_database_code 7707502
_shelx_shelxl_version_number 2018/3
_shelx_space_group_comment
; 
The symmetry employed for this shelxl refinement is uniquely defined 
by the following loop, which should always be used as a source of 
symmetry information in preference to the above space-group names. 
They are only intended as comments. 
;
_shelx_estimated_absorpt_t_min 0.697
_shelx_estimated_absorpt_t_max 0.800

loop_
_space_group_symop_operation_xyz
'x, y, z'
'-x+1/2, y+1/2, -z+1/2'
'-x, -y, -z'
'x-1/2, -y-1/2, z-1/2'

loop_
_atom_site_label
_atom_site_type_symbol
_atom_site_fract_x
_atom_site_fract_y
_atom_site_fract_z
_atom_site_U_iso_or_equiv
_atom_site_adp_type
_atom_site_occupancy
_atom_site_site_symmetry_order
_atom_site_calc_flag
_atom_site_refinement_flags_posn
_atom_site_refinement_flags_adp
_atom_site_refinement_flags_occupancy
_atom_site_disorder_assembly
_atom_site_disorder_group
Al1 Al 0.59179(3) 0.48172(3) 0.56519(2) 0.02187(9) Uani 1 1 d . . . . .
S1 S 0.62960(3) 0.43476(2) 0.45530(2) 0.02609(9) Uani 1 1 d . . . . .
N1 N 0.63313(10) 0.38193(8) 0.63932(5) 0.0253(2) Uani 1 1 d . . . . .
N2 N 0.73522(10) 0.59567(8) 0.61837(5) 0.0257(2) Uani 1 1 d . . . . .
C1 C 0.72736(15) 0.42914(11) 0.70112(7) 0.0344(3) Uani 1 1 d . . . . .
H1A H 0.829874 0.400753 0.702050 0.041 Uiso 1 1 calc R U . . .
H1B H 0.690812 0.405035 0.746063 0.041 Uiso 1 1 calc R U . . .
C2 C 0.72285(15) 0.56044(11) 0.69410(7) 0.0345(3) Uani 1 1 d . . . . .
H2A H 0.628971 0.590008 0.707997 0.041 Uiso 1 1 calc R U . . .
H2B H 0.805322 0.594730 0.726848 0.041 Uiso 1 1 calc R U . . .
C3 C 0.57109(12) 0.27031(10) 0.64685(6) 0.0248(2) Uani 1 1 d . . . . .
C4 C 0.63234(13) 0.17207(10) 0.61746(6) 0.0277(2) Uani 1 1 d . . . . .
C5 C 0.56579(15) 0.06454(11) 0.62344(7) 0.0347(3) Uani 1 1 d . . . . .
H5 H 0.606188 -0.001599 0.603231 0.042 Uiso 1 1 calc R U . . .
C6 C 0.44260(16) 0.05185(12) 0.65801(8) 0.0388(3) Uani 1 1 d . . . . .
H6 H 0.399285 -0.022248 0.661840 0.047 Uiso 1 1 calc R U . . .
C7 C 0.38303(14) 0.14800(12) 0.68697(7) 0.0357(3) Uani 1 1 d . . . . .
H7 H 0.298432 0.139164 0.710866 0.043 Uiso 1 1 calc R U . . .
C8 C 0.44420(13) 0.25771(10) 0.68195(6) 0.0286(2) Uani 1 1 d . . . . .
C9 C 0.76994(14) 0.17856(11) 0.58031(7) 0.0323(3) Uani 1 1 d . . . . .
H9 H 0.798263 0.261830 0.577301 0.039 Uiso 1 1 calc R U . . .
C10 C 0.74215(18) 0.13025(13) 0.50405(8) 0.0448(3) Uani 1 1 d . . . . .
H10A H 0.718734 0.047622 0.505820 0.067 Uiso 1 1 calc R U . . .
H10B H 0.830846 0.140764 0.480643 0.067 Uiso 1 1 calc R U . . .
H10C H 0.659077 0.171400 0.476826 0.067 Uiso 1 1 calc R U . . .
C11 C 0.89790(17) 0.11481(18) 0.62429(10) 0.0581(5) Uani 1 1 d . . . . .
H11A H 0.920825 0.151946 0.671271 0.087 Uiso 1 1 calc R U . . .
H11B H 0.985021 0.117603 0.599072 0.087 Uiso 1 1 calc R U . . .
H11C H 0.869925 0.033996 0.630739 0.087 Uiso 1 1 calc R U . . .
C12 C 0.37171(13) 0.36066(11) 0.71349(7) 0.0319(3) Uani 1 1 d . . . . .
H12 H 0.424583 0.432077 0.700979 0.038 Uiso 1 1 calc R U . . .
C13 C 0.20906(15) 0.37337(15) 0.68222(8) 0.0447(3) Uani 1 1 d . . . . .
H13A H 0.200554 0.376847 0.629807 0.067 Uiso 1 1 calc R U . . .
H13B H 0.169195 0.444619 0.700369 0.067 Uiso 1 1 calc R U . . .
H13C H 0.153227 0.306777 0.696453 0.067 Uiso 1 1 calc R U . . .
C14 C 0.38616(16) 0.35308(14) 0.79522(8) 0.0428(3) Uani 1 1 d . . . . .
H14A H 0.330711 0.285945 0.808986 0.064 Uiso 1 1 calc R U . . .
H14B H 0.346466 0.423710 0.814233 0.064 Uiso 1 1 calc R U . . .
H14C H 0.490551 0.344708 0.814828 0.064 Uiso 1 1 calc R U . . .
C15 C 0.89262(13) 0.58253(11) 0.60505(7) 0.0334(3) Uani 1 1 d . . . . .
H15A H 0.918731 0.499335 0.606997 0.040 Uiso 1 1 calc R U . . .
H15B H 0.957643 0.622180 0.643854 0.040 Uiso 1 1 calc R U . . .
C16 C 0.92196(14) 0.63135(13) 0.53342(8) 0.0389(3) Uani 1 1 d . . . . .
H16A H 0.872566 0.581956 0.494404 0.047 Uiso 1 1 calc R U . . .
H16B H 1.029513 0.629223 0.530892 0.047 Uiso 1 1 calc R U . . .
C17 C 0.86691(16) 0.75512(12) 0.52196(8) 0.0418(3) Uani 1 1 d . . . . .
H17A H 0.928383 0.807522 0.555239 0.050 Uiso 1 1 calc R U . . .
H17B H 0.875580 0.779673 0.472309 0.050 Uiso 1 1 calc R U . . .
C18 C 0.70701(15) 0.76316(11) 0.53508(7) 0.0362(3) Uani 1 1 d . . . . .
H18A H 0.673572 0.844599 0.530051 0.043 Uiso 1 1 calc R U . . .
H18B H 0.644418 0.716417 0.498819 0.043 Uiso 1 1 calc R U . . .
C19 C 0.68971(14) 0.71982(10) 0.60930(7) 0.0311(3) Uani 1 1 d . . . . .
H19A H 0.751054 0.767519 0.645512 0.037 Uiso 1 1 calc R U . . .
H19B H 0.585292 0.727976 0.617384 0.037 Uiso 1 1 calc R U . . .

loop_
_atom_site_aniso_label
_atom_site_aniso_U_11
_atom_site_aniso_U_22
_atom_site_aniso_U_33
_atom_site_aniso_U_23
_atom_site_aniso_U_13
_atom_site_aniso_U_12
Al1 0.02329(16) 0.02081(17) 0.02033(17) 0.00072(12) -0.00147(12) -0.00040(11)
S1 0.02517(14) 0.02911(16) 0.02317(15) -0.00146(10) 0.00024(10) 0.00365(10)
N1 0.0278(4) 0.0238(5) 0.0225(5) 0.0029(4) -0.0030(4) -0.0023(4)
N2 0.0290(5) 0.0235(5) 0.0234(5) -0.0003(4) -0.0006(4) -0.0030(4)
C1 0.0390(7) 0.0349(7) 0.0260(6) 0.0062(5) -0.0081(5) -0.0084(5)
C2 0.0450(7) 0.0348(7) 0.0218(6) -0.0014(5) -0.0024(5) -0.0109(5)
C3 0.0262(5) 0.0251(5) 0.0221(5) 0.0034(4) -0.0011(4) -0.0009(4)
C4 0.0299(5) 0.0277(6) 0.0258(6) 0.0023(5) 0.0046(4) -0.0010(4)
C5 0.0425(7) 0.0264(6) 0.0370(7) -0.0032(5) 0.0116(6) -0.0023(5)
C6 0.0429(7) 0.0303(6) 0.0449(8) -0.0011(6) 0.0121(6) -0.0113(5)
C7 0.0317(6) 0.0373(7) 0.0400(7) 0.0003(5) 0.0114(5) -0.0057(5)
C8 0.0278(5) 0.0304(6) 0.0273(6) 0.0016(5) 0.0026(4) 0.0009(4)
C9 0.0343(6) 0.0300(6) 0.0345(7) 0.0051(5) 0.0115(5) 0.0010(5)
C10 0.0575(9) 0.0395(7) 0.0415(8) -0.0030(6) 0.0212(7) -0.0028(6)
C11 0.0366(7) 0.0797(12) 0.0607(10) 0.0310(9) 0.0161(7) 0.0117(8)
C12 0.0292(6) 0.0342(6) 0.0324(6) 0.0011(5) 0.0044(5) 0.0039(5)
C13 0.0345(7) 0.0585(9) 0.0398(8) -0.0020(7) -0.0004(6) 0.0129(6)
C14 0.0434(7) 0.0505(8) 0.0332(7) -0.0043(6) 0.0007(6) 0.0128(6)
C15 0.0261(6) 0.0331(6) 0.0391(7) -0.0018(5) -0.0031(5) -0.0026(5)
C16 0.0314(6) 0.0443(7) 0.0420(8) -0.0065(6) 0.0089(5) -0.0093(5)
C17 0.0503(8) 0.0394(7) 0.0363(7) 0.0005(6) 0.0081(6) -0.0159(6)
C18 0.0470(7) 0.0232(6) 0.0368(7) 0.0032(5) 0.0000(6) -0.0036(5)
C19 0.0361(6) 0.0224(5) 0.0339(6) -0.0051(5) 0.0019(5) -0.0023(5)

loop_
_atom_type_symbol
_atom_type_description
_atom_type_scat_dispersion_real
_atom_type_scat_dispersion_imag
_atom_type_scat_source
C C 0.0181 0.0091 'International Tables Vol C Tables 4.2.6.8 and 6.1.1.4'
H H 0.0000 0.0000 'International Tables Vol C Tables 4.2.6.8 and 6.1.1.4'
Al Al 0.2130 0.2455 'International Tables Vol C Tables 4.2.6.8 and 6.1.1.4'
N N 0.0311 0.0180 'International Tables Vol C Tables 4.2.6.8 and 6.1.1.4'
S S 0.3331 0.5567 'International Tables Vol C Tables 4.2.6.8 and 6.1.1.4'

loop_
_geom_angle_atom_site_label_1
_geom_angle_atom_site_label_2
_geom_angle_atom_site_label_3
_geom_angle
_geom_angle_site_symmetry_1
_geom_angle_site_symmetry_3
_geom_angle_publ_flag
N1 Al1 N2 88.79(4) . . ?
N1 Al1 S1 121.50(4) . . ?
N2 Al1 S1 116.78(3) . . ?
N1 Al1 S1 120.03(4) . 3_666 ?
N2 Al1 S1 108.42(3) . 3_666 ?
S1 Al1 S1 101.311(15) . 3_666 ?
N1 Al1 Al1 143.76(4) . 3_666 ?
N2 Al1 Al1 127.17(3) . 3_666 ?
S1 Al1 Al1 50.927(12) . 3_666 ?
S1 Al1 Al1 50.384(12) 3_666 3_666 ?
Al1 S1 Al1 78.688(15) . 3_666 ?
C3 N1 C1 117.39(9) . . ?
C3 N1 Al1 127.53(7) . . ?
C1 N1 Al1 114.63(7) . . ?
C19 N2 C15 109.62(9) . . ?
C19 N2 C2 108.24(9) . . ?
C15 N2 C2 109.08(10) . . ?
C19 N2 Al1 114.55(7) . . ?
C15 N2 Al1 115.01(7) . . ?
C2 N2 Al1 99.62(7) . . ?
N1 C1 C2 107.30(10) . . ?
N1 C1 H1A 110.3 . . ?
C2 C1 H1A 110.3 . . ?
N1 C1 H1B 110.3 . . ?
C2 C1 H1B 110.3 . . ?
H1A C1 H1B 108.5 . . ?
N2 C2 C1 110.36(10) . . ?
N2 C2 H2A 109.6 . . ?
C1 C2 H2A 109.6 . . ?
N2 C2 H2B 109.6 . . ?
C1 C2 H2B 109.6 . . ?
H2A C2 H2B 108.1 . . ?
C4 C3 C8 119.49(10) . . ?
C4 C3 N1 120.41(10) . . ?
C8 C3 N1 120.07(10) . . ?
C5 C4 C3 119.04(11) . . ?
C5 C4 C9 118.51(11) . . ?
C3 C4 C9 122.44(10) . . ?
C6 C5 C4 121.61(12) . . ?
C6 C5 H5 119.2 . . ?
C4 C5 H5 119.2 . . ?
C5 C6 C7 119.30(12) . . ?
C5 C6 H6 120.3 . . ?
C7 C6 H6 120.3 . . ?
C6 C7 C8 121.50(12) . . ?
C6 C7 H7 119.2 . . ?
C8 C7 H7 119.2 . . ?
C7 C8 C3 119.05(11) . . ?
C7 C8 C12 119.08(11) . . ?
C3 C8 C12 121.86(11) . . ?
C4 C9 C11 110.28(11) . . ?
C4 C9 C10 111.73(11) . . ?
C11 C9 C10 110.57(13) . . ?
C4 C9 H9 108.0 . . ?
C11 C9 H9 108.0 . . ?
C10 C9 H9 108.0 . . ?
C9 C10 H10A 109.5 . . ?
C9 C10 H10B 109.5 . . ?
H10A C10 H10B 109.5 . . ?
C9 C10 H10C 109.5 . . ?
H10A C10 H10C 109.5 . . ?
H10B C10 H10C 109.5 . . ?
C9 C11 H11A 109.5 . . ?
C9 C11 H11B 109.5 . . ?
H11A C11 H11B 109.5 . . ?
C9 C11 H11C 109.5 . . ?
H11A C11 H11C 109.5 . . ?
H11B C11 H11C 109.5 . . ?
C8 C12 C14 111.38(10) . . ?
C8 C12 C13 112.09(11) . . ?
C14 C12 C13 109.95(11) . . ?
C8 C12 H12 107.7 . . ?
C14 C12 H12 107.7 . . ?
C13 C12 H12 107.7 . . ?
C12 C13 H13A 109.5 . . ?
C12 C13 H13B 109.5 . . ?
H13A C13 H13B 109.5 . . ?
C12 C13 H13C 109.5 . . ?
H13A C13 H13C 109.5 . . ?
H13B C13 H13C 109.5 . . ?
C12 C14 H14A 109.5 . . ?
C12 C14 H14B 109.5 . . ?
H14A C14 H14B 109.5 . . ?
C12 C14 H14C 109.5 . . ?
H14A C14 H14C 109.5 . . ?
H14B C14 H14C 109.5 . . ?
N2 C15 C16 113.44(10) . . ?
N2 C15 H15A 108.9 . . ?
C16 C15 H15A 108.9 . . ?
N2 C15 H15B 108.9 . . ?
C16 C15 H15B 108.9 . . ?
H15A C15 H15B 107.7 . . ?
C15 C16 C17 112.39(12) . . ?
C15 C16 H16A 109.1 . . ?
C17 C16 H16A 109.1 . . ?
C15 C16 H16B 109.1 . . ?
C17 C16 H16B 109.1 . . ?
H16A C16 H16B 107.9 . . ?
C18 C17 C16 109.98(11) . . ?
C18 C17 H17A 109.7 . . ?
C16 C17 H17A 109.7 . . ?
C18 C17 H17B 109.7 . . ?
C16 C17 H17B 109.7 . . ?
H17A C17 H17B 108.2 . . ?
C19 C18 C17 110.61(11) . . ?
C19 C18 H18A 109.5 . . ?
C17 C18 H18A 109.5 . . ?
C19 C18 H18B 109.5 . . ?
C17 C18 H18B 109.5 . . ?
H18A C18 H18B 108.1 . . ?
N2 C19 C18 111.16(10) . . ?
N2 C19 H19A 109.4 . . ?
C18 C19 H19A 109.4 . . ?
N2 C19 H19B 109.4 . . ?
C18 C19 H19B 109.4 . . ?
H19A C19 H19B 108.0 . . ?

loop_
_geom_bond_atom_site_label_1
_geom_bond_atom_site_label_2
_geom_bond_distance
_geom_bond_site_symmetry_2
_geom_bond_publ_flag
Al1 N1 1.8105(10) . ?
Al1 N2 2.0250(10) . ?
Al1 S1 2.2099(4) . ?
Al1 S1 2.2270(4) 3_666 ?
Al1 Al1 2.8129(6) 3_666 ?
N1 C3 1.4235(14) . ?
N1 C1 1.4573(15) . ?
N2 C19 1.4971(15) . ?
N2 C15 1.4995(15) . ?
N2 C2 1.5012(16) . ?
C1 C2 1.5231(18) . ?
C1 H1A 0.9900 . ?
C1 H1B 0.9900 . ?
C2 H2A 0.9900 . ?
C2 H2B 0.9900 . ?
C3 C4 1.4108(17) . ?
C3 C8 1.4161(16) . ?
C4 C5 1.3944(17) . ?
C4 C9 1.5194(16) . ?
C5 C6 1.3807(19) . ?
C5 H5 0.9500 . ?
C6 C7 1.3809(19) . ?
C6 H6 0.9500 . ?
C7 C8 1.3936(17) . ?
C7 H7 0.9500 . ?
C8 C12 1.5202(17) . ?
C9 C11 1.5280(19) . ?
C9 C10 1.5294(19) . ?
C9 H9 1.0000 . ?
C10 H10A 0.9800 . ?
C10 H10B 0.9800 . ?
C10 H10C 0.9800 . ?
C11 H11A 0.9800 . ?
C11 H11B 0.9800 . ?
C11 H11C 0.9800 . ?
C12 C14 1.5289(19) . ?
C12 C13 1.5299(17) . ?
C12 H12 1.0000 . ?
C13 H13A 0.9800 . ?
C13 H13B 0.9800 . ?
C13 H13C 0.9800 . ?
C14 H14A 0.9800 . ?
C14 H14B 0.9800 . ?
C14 H14C 0.9800 . ?
C15 C16 1.518(2) . ?
C15 H15A 0.9900 . ?
C15 H15B 0.9900 . ?
C16 C17 1.522(2) . ?
C16 H16A 0.9900 . ?
C16 H16B 0.9900 . ?
C17 C18 1.516(2) . ?
C17 H17A 0.9900 . ?
C17 H17B 0.9900 . ?
C18 C19 1.5121(19) . ?
C18 H18A 0.9900 . ?
C18 H18B 0.9900 . ?
C19 H19A 0.9900 . ?
C19 H19B 0.9900 . ?
